data_1548536
loop_
_publ_author_name
'Zhou, Junfei'
'Liu, Tingting'
'Zhang, Hanqi'
'Zheng, Guijuan'
'Qiu, Yue'
'Deng, Mengyi'
'Zhang, Chun'
'Yao, Guangmin'

_publ_section_title
;
 Anti-inflammatory Grayanane Diterpenoids from the Leaves of Rhododendron
 molle
;
_journal_name_full 'Journal of Natural Products'
_journal_paper_doi 10.1021/acs.jnatprod.7b00799
_journal_year 2017
_chemical_absolute_configuration ad
_chemical_formula_moiety 'C20 H34 O7, C2 H5 O'
_chemical_formula_sum 'C22 H39 O8'
_chemical_formula_weight 431.53
_space_group_crystal_system orthorhombic
_space_group_IT_number 19
_space_group_name_Hall 'P 2ac 2ab'
_space_group_name_H-M_alt 'P 21 21 21'
_symmetry_space_group_name_Hall 'P 2ac 2ab'
_symmetry_space_group_name_H-M 'P 21 21 21'
_atom_sites_solution_hydrogens mixed
_audit_creation_method SHELXL-2014/7
_cell_angle_alpha 90
_cell_angle_beta 90
_cell_angle_gamma 90
_cell_formula_units_Z 4
_cell_length_a 10.3826(3)
_cell_length_b 10.5016(3)
_cell_length_c 19.1653(6)
_cell_measurement_reflns_used 9869
_cell_measurement_temperature 173(2)
_cell_measurement_theta_max 68.25
_cell_measurement_theta_min 4.61
_cell_volume 2089.67(11)
_computing_structure_refinement 'SHELXL-2014/7 (Sheldrick, 2014)'
_diffrn_ambient_temperature 173(2)
_diffrn_measured_fraction_theta_full 0.997
_diffrn_measured_fraction_theta_max 0.997
_diffrn_measurement_device_type 'D8 VENTURE CMOS photon 100'
_diffrn_measurement_method '\f and \w scans'
_diffrn_radiation_type CuK\a
_diffrn_radiation_wavelength 1.54178
_diffrn_reflns_av_R_equivalents 0.0238
_diffrn_reflns_av_unetI/netI 0.0161
_diffrn_reflns_Laue_measured_fraction_full 0.997
_diffrn_reflns_Laue_measured_fraction_max 0.997
_diffrn_reflns_limit_h_max 12
_diffrn_reflns_limit_h_min -12
_diffrn_reflns_limit_k_max 12
_diffrn_reflns_limit_k_min -12
_diffrn_reflns_limit_l_max 23
_diffrn_reflns_limit_l_min -23
_diffrn_reflns_number 18724
_diffrn_reflns_point_group_measured_fraction_full 0.998
_diffrn_reflns_point_group_measured_fraction_max 0.998
_diffrn_reflns_theta_full 67.679
_diffrn_reflns_theta_max 68.261
_diffrn_reflns_theta_min 4.614
_exptl_absorpt_coefficient_mu 0.849
_exptl_absorpt_correction_type none
_exptl_crystal_colour colorless
_exptl_crystal_density_diffrn 1.372
_exptl_crystal_description block
_exptl_crystal_F_000 940
_exptl_crystal_size_max 0.200
_exptl_crystal_size_mid 0.200
_exptl_crystal_size_min 0.200
_refine_diff_density_max 0.481
_refine_diff_density_min -0.635
_refine_diff_density_rms 0.058
_refine_ls_abs_structure_details
;
 Flack x determined using 1581 quotients [(I+)-(I-)]/[(I+)+(I-)]
 (Parsons, Flack and Wagner, Acta Cryst. B69 (2013) 249-259).
;
_refine_ls_abs_structure_Flack 0.00(3)
_refine_ls_extinction_method none
_refine_ls_goodness_of_fit_ref 1.008
_refine_ls_hydrogen_treatment mixed
_refine_ls_matrix_type full
_refine_ls_number_parameters 301
_refine_ls_number_reflns 3822
_refine_ls_number_restraints 0
_refine_ls_restrained_S_all 1.008
_refine_ls_R_factor_all 0.0377
_refine_ls_R_factor_gt 0.0369
_refine_ls_shift/su_max 0.000
_refine_ls_shift/su_mean 0.000
_refine_ls_structure_factor_coef Fsqd
_refine_ls_weighting_details 'w=1/[\s^2^(Fo^2^)+(0.0725P)^2^+1.1123P] where P=(Fo^2^+2Fc^2^)/3'
_refine_ls_weighting_scheme calc
_refine_ls_wR_factor_gt 0.1048
_refine_ls_wR_factor_ref 0.1059
_reflns_Friedel_coverage 0.747
_reflns_Friedel_fraction_full 0.999
_reflns_Friedel_fraction_max 0.999
_reflns_number_gt 3748
_reflns_number_total 3822
_reflns_threshold_expression 'I > 2\s(I)'
_cod_data_source_file np7b00799_si_009.cif
_cod_data_source_block t_a
_cod_database_code 1548536
_shelx_shelxl_version_number 2014/7
_shelx_space_group_comment
;
The symmetry employed for this shelxl refinement is uniquely defined
by the following loop, which should always be used as a source of
symmetry information in preference to the above space-group names.
They are only intended as comments.
;
_shelx_estimated_absorpt_t_min 0.849
_shelx_estimated_absorpt_t_max 0.849

loop_
_space_group_symop_operation_xyz
'x, y, z'
'-x+1/2, -y, z+1/2'
'-x, y+1/2, -z+1/2'
'x+1/2, -y+1/2, -z'

loop_
_atom_site_label
_atom_site_type_symbol
_atom_site_fract_x
_atom_site_fract_y
_atom_site_fract_z
_atom_site_U_iso_or_equiv
_atom_site_adp_type
_atom_site_occupancy
_atom_site_site_symmetry_order
_atom_site_calc_flag
_atom_site_refinement_flags_posn
_atom_site_refinement_flags_adp
O1 O 1.00298(18) 0.7723(2) 0.72064(11) 0.0215(4) Uani 1 1 d . .
C1 C 0.8174(2) 0.6712(2) 0.66539(13) 0.0128(5) Uani 1 1 d . .
H1 H 0.8886 0.6770 0.6304 0.015 Uiso 1 1 calc R U
O2 O 0.67025(18) 0.82348(19) 0.77942(10) 0.0187(4) Uani 1 1 d . .
H2A H 0.6874(12) 0.774(4) 0.807(2) 0.028 Uiso 1 1 calc R U
C23 C 0.2642(19) 0.6360(16) 0.6348(7) 0.269(11) Uani 1 1 d . .
H23A H 0.2950 0.6941 0.5977 0.323 Uiso 1 1 calc R U
H23B H 0.2647 0.6885 0.6777 0.323 Uiso 1 1 calc R U
C22 C 0.3744(3) 0.5573(3) 0.64540(19) 0.0341(7) Uani 1 1 d . .
H22A H 0.3665 0.4673 0.6426 0.041 Uiso 1 1 calc R U
H22B H 0.4556 0.5949 0.6552 0.041 Uiso 1 1 calc R U
C2 C 0.8703(2) 0.7393(2) 0.73182(13) 0.0153(5) Uani 1 1 d . .
H2 H 0.8620 0.6822 0.7734 0.018 Uiso 1 1 calc R U
O3 O 0.58217(17) 0.71950(18) 0.65860(10) 0.0167(4) Uani 1 1 d . .
C3 C 0.7843(3) 0.8569(2) 0.74068(13) 0.0152(5) Uani 1 1 d . .
H3 H 0.8320 0.9283 0.7636 0.018 Uiso 1 1 calc R U
O4 O 0.62941(19) 0.85161(18) 0.52941(10) 0.0184(4) Uani 1 1 d . .
H4 H 0.626(3) 0.847(2) 0.491(2) 0.028 Uiso 1 1 calc R U
C4 C 0.7420(3) 0.8928(2) 0.66630(13) 0.0150(5) Uani 1 1 d . .
O7 O 0.8006(2) 0.3462(2) 0.38672(10) 0.0222(4) Uani 1 1 d . .
C7 C 0.6589(2) 0.6249(2) 0.52614(13) 0.0148(5) Uani 1 1 d . .
H7A H 0.6502 0.6364 0.4751 0.018 Uiso 1 1 calc R U
H7B H 0.5710 0.6118 0.5448 0.018 Uiso 1 1 calc R U
O6 O 0.8808(2) 0.56648(18) 0.44628(10) 0.0176(4) Uani 1 1 d . .
C6 C 0.7084(2) 0.7505(2) 0.55598(13) 0.0133(5) Uani 1 1 d . .
H6 H 0.7987 0.7639 0.5393 0.016 Uiso 1 1 calc R U
O5 O 0.92352(19) 0.47705(18) 0.69178(10) 0.0170(4) Uani 1 1 d . .
H5 H 0.575(5) 0.747(5) 0.705(3) 0.058(14) Uiso 1 1 d . .
C5 C 0.7076(2) 0.7578(2) 0.63575(13) 0.0126(5) Uani 1 1 d . .
C8 C 0.7338(2) 0.5006(2) 0.53797(12) 0.0123(5) Uani 1 1 d . .
O8 O 0.1321(2) 0.6297(2) 0.62003(11) 0.0286(5) Uani 1 1 d . .
H8A H 0.090(2) 0.684(4) 0.648(2) 0.043 Uiso 1 1 calc R U
H8 H 1.025(4) 0.832(4) 0.747(2) 0.034(10) Uiso 1 1 d . .
C9 C 0.7303(2) 0.4509(2) 0.61453(13) 0.0132(5) Uani 1 1 d . .
H9 H 0.6368 0.4459 0.6269 0.016 Uiso 1 1 calc R U
C10 C 0.7952(2) 0.5267(2) 0.67617(13) 0.0142(5) Uani 1 1 d . .
H10 H 0.951(4) 0.599(3) 0.4468(17) 0.014(8) Uiso 1 1 d . .
C11 C 0.7793(2) 0.3118(2) 0.61641(14) 0.0153(5) Uani 1 1 d . .
H11A H 0.7958 0.2872 0.6655 0.018 Uiso 1 1 calc R U
H11B H 0.7111 0.2550 0.5980 0.018 Uiso 1 1 calc R U
H11 H 0.830(5) 0.419(5) 0.386(2) 0.046(13) Uiso 1 1 d . .
C12 C 0.9031(3) 0.2917(2) 0.57363(13) 0.0162(5) Uani 1 1 d . .
H12A H 0.9772 0.3260 0.6002 0.019 Uiso 1 1 calc R U
H12B H 0.9173 0.1993 0.5671 0.019 Uiso 1 1 calc R U
H12 H 0.982(4) 0.518(4) 0.669(2) 0.036(11) Uiso 1 1 d . .
C13 C 0.8980(2) 0.3563(2) 0.50202(13) 0.0147(5) Uani 1 1 d . .
H13 H 0.9793 0.3409 0.4754 0.018 Uiso 1 1 calc R U
C14 C 0.8740(2) 0.4996(2) 0.51151(12) 0.0132(5) Uani 1 1 d . .
H14 H 0.9341 0.5371 0.5467 0.016 Uiso 1 1 calc R U
C15 C 0.6699(2) 0.3975(2) 0.48957(13) 0.0154(5) Uani 1 1 d . .
H15A H 0.6091 0.3445 0.5167 0.018 Uiso 1 1 calc R U
H15B H 0.6219 0.4391 0.4512 0.018 Uiso 1 1 calc R U
C16 C 0.7799(3) 0.3138(2) 0.45961(13) 0.0164(5) Uani 1 1 d . .
C17 C 0.7551(3) 0.1708(3) 0.45865(15) 0.0209(6) Uani 1 1 d . .
H17A H 0.6893 0.1511 0.4236 0.031 Uiso 1 1 calc R U
H17B H 0.7251 0.1432 0.5047 0.031 Uiso 1 1 calc R U
H17C H 0.8351 0.1260 0.4470 0.031 Uiso 1 1 calc R U
C18 C 0.8553(3) 0.9546(3) 0.62741(15) 0.0190(5) Uani 1 1 d . .
H18A H 0.9263 0.8935 0.6238 0.028 Uiso 1 1 calc R U
H18B H 0.8843 1.0301 0.6531 0.028 Uiso 1 1 calc R U
H18C H 0.8276 0.9798 0.5805 0.028 Uiso 1 1 calc R U
C19 C 0.6307(3) 0.9885(3) 0.66815(14) 0.0192(5) Uani 1 1 d . .
H19A H 0.6134 1.0193 0.6208 0.029 Uiso 1 1 calc R U
H19B H 0.6540 1.0605 0.6981 0.029 Uiso 1 1 calc R U
H19C H 0.5534 0.9469 0.6867 0.029 Uiso 1 1 calc R U
C20 C 0.7177(3) 0.4939(3) 0.74199(13) 0.0193(6) Uani 1 1 d . .
H20A H 0.6358 0.5402 0.7414 0.029 Uiso 1 1 calc R U
H20B H 0.7671 0.5183 0.7835 0.029 Uiso 1 1 calc R U
H20C H 0.7008 0.4021 0.7431 0.029 Uiso 1 1 calc R U

loop_
_atom_site_aniso_label
_atom_site_aniso_U_11
_atom_site_aniso_U_22
_atom_site_aniso_U_33
_atom_site_aniso_U_23
_atom_site_aniso_U_13
_atom_site_aniso_U_12
O1 0.0151(9) 0.0230(10) 0.0265(10) -0.0098(9) -0.0037(8) -0.0009(8)
C1 0.0143(11) 0.0121(12) 0.0122(11) -0.0005(9) -0.0010(9) 0.0003(10)
O2 0.0203(9) 0.0214(9) 0.0145(9) 0.0033(8) 0.0022(7) 0.0028(8)
C23 0.38(2) 0.30(2) 0.126(10) 0.051(11) 0.034(13) 0.24(2)
C22 0.0245(15) 0.0293(16) 0.048(2) 0.0061(15) -0.0076(14) -0.0077(13)
C2 0.0160(12) 0.0156(12) 0.0143(11) -0.0014(9) -0.0020(10) 0.0020(10)
O3 0.0136(8) 0.0186(9) 0.0179(9) -0.0007(7) 0.0014(7) -0.0011(7)
C3 0.0160(12) 0.0146(12) 0.0148(12) -0.0017(10) -0.0010(10) 0.0006(10)
O4 0.0249(10) 0.0170(9) 0.0134(8) 0.0020(7) -0.0038(8) 0.0075(8)
C4 0.0171(12) 0.0134(12) 0.0144(12) 0.0001(9) -0.0016(10) 0.0007(10)
O7 0.0336(11) 0.0197(10) 0.0134(9) -0.0021(8) 0.0001(8) 0.0003(9)
C7 0.0136(11) 0.0165(12) 0.0144(12) -0.0007(9) -0.0025(9) 0.0027(10)
O6 0.0180(10) 0.0204(9) 0.0144(8) 0.0042(7) 0.0020(7) -0.0031(8)
C6 0.0143(11) 0.0134(12) 0.0121(11) 0.0014(9) -0.0011(9) 0.0026(9)
O5 0.0165(9) 0.0157(9) 0.0189(9) 0.0027(7) -0.0043(7) 0.0031(8)
C5 0.0127(11) 0.0136(12) 0.0116(12) 0.0006(9) 0.0000(9) -0.0010(9)
C8 0.0130(11) 0.0121(11) 0.0119(11) -0.0011(9) -0.0029(9) -0.0007(9)
O8 0.0271(11) 0.0340(12) 0.0247(11) -0.0010(9) 0.0011(9) 0.0054(9)
C9 0.0120(11) 0.0134(12) 0.0141(12) -0.0008(10) 0.0008(9) -0.0002(9)
C10 0.0152(12) 0.0142(12) 0.0133(11) 0.0013(9) -0.0026(10) 0.0024(10)
C11 0.0186(12) 0.0121(12) 0.0153(12) 0.0014(9) -0.0001(10) -0.0012(10)
C12 0.0188(13) 0.0140(12) 0.0159(12) 0.0009(10) -0.0008(10) 0.0048(10)
C13 0.0139(12) 0.0163(13) 0.0137(12) -0.0011(10) 0.0014(9) 0.0025(9)
C14 0.0130(11) 0.0147(12) 0.0117(11) 0.0021(9) 0.0003(9) 0.0001(10)
C15 0.0150(12) 0.0145(12) 0.0167(12) -0.0027(10) -0.0025(10) -0.0011(10)
C16 0.0210(13) 0.0156(13) 0.0126(12) -0.0008(9) -0.0015(10) 0.0011(10)
C17 0.0257(14) 0.0153(12) 0.0217(13) -0.0028(10) -0.0011(11) 0.0000(11)
C18 0.0219(13) 0.0152(12) 0.0200(12) 0.0013(10) 0.0008(11) -0.0046(10)
C19 0.0226(13) 0.0144(12) 0.0206(13) 0.0002(10) -0.0016(11) 0.0049(11)
C20 0.0263(14) 0.0158(12) 0.0158(12) 0.0009(10) 0.0049(11) -0.0019(12)

loop_
_atom_type_symbol
_atom_type_description
_atom_type_scat_dispersion_real
_atom_type_scat_dispersion_imag
_atom_type_scat_source
C C 0.0181 0.0091 'International Tables Vol C Tables 4.2.6.8 and 6.1.1.4'
H H 0.0000 0.0000 'International Tables Vol C Tables 4.2.6.8 and 6.1.1.4'
O O 0.0492 0.0322 'International Tables Vol C Tables 4.2.6.8 and 6.1.1.4'

loop_
_geom_angle_atom_site_label_1
_geom_angle_atom_site_label_2
_geom_angle_atom_site_label_3
_geom_angle
C2 O1 H8 110(3)
C10 C1 C2 113.1(2)
C10 C1 C5 120.6(2)
C2 C1 C5 106.6(2)
C10 C1 H1 105.0
C2 C1 H1 105.0
C5 C1 H1 105.0
C3 O2 H2A 109.5
C22 C23 O8 141.8(15)
C22 C23 H23A 101.5
O8 C23 H23A 101.5
C22 C23 H23B 101.5
O8 C23 H23B 101.5
H23A C23 H23B 104.6
C23 C22 H22A 120.0
C23 C22 H22B 120.0
H22A C22 H22B 120.0
O1 C2 C3 112.3(2)
O1 C2 C1 109.1(2)
C3 C2 C1 104.8(2)
O1 C2 H2 110.2
C3 C2 H2 110.2
C1 C2 H2 110.2
C5 O3 H5 106(3)
O2 C3 C2 109.8(2)
O2 C3 C4 107.6(2)
C2 C3 C4 105.1(2)
O2 C3 H3 111.4
C2 C3 H3 111.4
C4 C3 H3 111.4
C6 O4 H4 109.5
C19 C4 C18 108.2(2)
C19 C4 C3 110.8(2)
C18 C4 C3 109.5(2)
C19 C4 C5 115.4(2)
C18 C4 C5 111.9(2)
C3 C4 C5 100.88(19)
C16 O7 H11 106(3)
C6 C7 C8 120.6(2)
C6 C7 H7A 107.2
C8 C7 H7A 107.2
C6 C7 H7B 107.2
C8 C7 H7B 107.2
H7A C7 H7B 106.8
C14 O6 H10 104(2)
O4 C6 C7 108.29(19)
O4 C6 C5 108.31(19)
C7 C6 C5 114.5(2)
O4 C6 H6 108.5
C7 C6 H6 108.5
C5 C6 H6 108.5
C10 O5 H12 111(3)
O3 C5 C6 107.24(19)
O3 C5 C1 112.8(2)
C6 C5 C1 109.24(19)
O3 C5 C4 110.2(2)
C6 C5 C4 114.5(2)
C1 C5 C4 102.91(19)
C7 C8 C14 115.8(2)
C7 C8 C9 114.3(2)
C14 C8 C9 109.22(19)
C7 C8 C15 106.55(19)
C14 C8 C15 101.49(19)
C9 C8 C15 108.4(2)
C23 O8 H8A 109.5
C11 C9 C8 109.3(2)
C11 C9 C10 108.6(2)
C8 C9 C10 121.8(2)
C11 C9 H9 105.3
C8 C9 H9 105.3
C10 C9 H9 105.3
O5 C10 C20 103.2(2)
O5 C10 C1 104.0(2)
C20 C10 C1 114.1(2)
O5 C10 C9 111.3(2)
C20 C10 C9 106.2(2)
C1 C10 C9 117.3(2)
C12 C11 C9 113.0(2)
C12 C11 H11A 109.0
C9 C11 H11A 109.0
C12 C11 H11B 109.0
C9 C11 H11B 109.0
H11A C11 H11B 107.8
C13 C12 C11 112.8(2)
C13 C12 H12A 109.0
C11 C12 H12A 109.0
C13 C12 H12B 109.0
C11 C12 H12B 109.0
H12A C12 H12B 107.8
C12 C13 C14 109.5(2)
C12 C13 C16 111.9(2)
C14 C13 C16 102.6(2)
C12 C13 H13 110.9
C14 C13 H13 110.9
C16 C13 H13 110.9
O6 C14 C13 111.6(2)
O6 C14 C8 109.21(19)
C13 C14 C8 101.50(19)
O6 C14 H14 111.4
C13 C14 H14 111.4
C8 C14 H14 111.4
C16 C15 C8 107.4(2)
C16 C15 H15A 110.2
C8 C15 H15A 110.2
C16 C15 H15B 110.2
C8 C15 H15B 110.2
H15A C15 H15B 108.5
O7 C16 C17 104.1(2)
O7 C16 C13 108.8(2)
C17 C16 C13 115.3(2)
O7 C16 C15 109.4(2)
C17 C16 C15 116.0(2)
C13 C16 C15 103.1(2)
C16 C17 H17A 109.5
C16 C17 H17B 109.5
H17A C17 H17B 109.5
C16 C17 H17C 109.5
H17A C17 H17C 109.5
H17B C17 H17C 109.5
C4 C18 H18A 109.5
C4 C18 H18B 109.5
H18A C18 H18B 109.5
C4 C18 H18C 109.5
H18A C18 H18C 109.5
H18B C18 H18C 109.5
C4 C19 H19A 109.5
C4 C19 H19B 109.5
H19A C19 H19B 109.5
C4 C19 H19C 109.5
H19A C19 H19C 109.5
H19B C19 H19C 109.5
C10 C20 H20A 109.5
C10 C20 H20B 109.5
H20A C20 H20B 109.5
C10 C20 H20C 109.5
H20A C20 H20C 109.5
H20B C20 H20C 109.5

loop_
_geom_bond_atom_site_label_1
_geom_bond_atom_site_label_2
_geom_bond_distance
O1 C2 1.437(3)
O1 H8 0.84(5)
C1 C10 1.548(3)
C1 C2 1.560(3)
C1 C5 1.565(3)
C1 H1 1.0000
O2 C3 1.441(3)
O2 H2A 0.76(4)
C23 C22 1.426(14)
C23 O8 1.40(2)
C23 H23A 0.9900
C23 H23B 0.9900
C22 H22A 0.9500
C22 H22B 0.9500
C2 C3 1.534(3)
C2 H2 1.0000
O3 C5 1.432(3)
O3 H5 0.94(5)
C3 C4 1.539(3)
C3 H3 1.0000
O4 C6 1.435(3)
O4 H4 0.74(4)
C4 C19 1.532(4)
C4 C18 1.537(4)
C4 C5 1.575(3)
O7 C16 1.454(3)
O7 H11 0.83(5)
C7 C6 1.527(3)
C7 C8 1.535(3)
C7 H7A 0.9900
C7 H7B 0.9900
O6 C14 1.436(3)
O6 H10 0.81(4)
C6 C5 1.531(3)
C6 H6 1.0000
O5 C10 1.462(3)
O5 H12 0.86(5)
C8 C14 1.542(3)
C8 C9 1.558(3)
C8 C15 1.573(3)
O8 H8A 0.89(5)
C9 C11 1.548(3)
C9 C10 1.576(3)
C9 H9 1.0000
C10 C20 1.535(4)
C11 C12 1.539(4)
C11 H11A 0.9900
C11 H11B 0.9900
C12 C13 1.532(3)
C12 H12A 0.9900
C12 H12B 0.9900
C13 C14 1.536(3)
C13 C16 1.538(3)
C13 H13 1.0000
C14 H14 1.0000
C15 C16 1.551(4)
C15 H15A 0.9900
C15 H15B 0.9900
C16 C17 1.524(4)
C17 H17A 0.9800
C17 H17B 0.9800
C17 H17C 0.9800
C18 H18A 0.9800
C18 H18B 0.9800
C18 H18C 0.9800
C19 H19A 0.9800
C19 H19B 0.9800
C19 H19C 0.9800
C20 H20A 0.9800
C20 H20B 0.9800
C20 H20C 0.9800

loop_
_geom_torsion_atom_site_label_1
_geom_torsion_atom_site_label_2
_geom_torsion_atom_site_label_3
_geom_torsion_atom_site_label_4
_geom_torsion
C10 C1 C2 O1 108.1(2)
C5 C1 C2 O1 -117.0(2)
C10 C1 C2 C3 -131.4(2)
C5 C1 C2 C3 3.5(3)
O1 C2 C3 O2 -156.0(2)
C1 C2 C3 O2 85.8(2)
O1 C2 C3 C4 88.6(2)
C1 C2 C3 C4 -29.7(3)
O2 C3 C4 C19 49.5(3)
C2 C3 C4 C19 166.5(2)
O2 C3 C4 C18 168.7(2)
C2 C3 C4 C18 -74.3(2)
O2 C3 C4 C5 -73.2(2)
C2 C3 C4 C5 43.8(2)
C8 C7 C6 O4 172.6(2)
C8 C7 C6 C5 -66.4(3)
O4 C6 C5 O3 70.9(2)
C7 C6 C5 O3 -50.1(3)
O4 C6 C5 C1 -166.5(2)
C7 C6 C5 C1 72.5(3)
O4 C6 C5 C4 -51.7(3)
C7 C6 C5 C4 -172.7(2)
C10 C1 C5 O3 35.0(3)
C2 C1 C5 O3 -95.7(2)
C10 C1 C5 C6 -84.1(3)
C2 C1 C5 C6 145.1(2)
C10 C1 C5 C4 153.8(2)
C2 C1 C5 C4 23.0(2)
C19 C4 C5 O3 -39.2(3)
C18 C4 C5 O3 -163.5(2)
C3 C4 C5 O3 80.2(2)
C19 C4 C5 C6 81.8(3)
C18 C4 C5 C6 -42.5(3)
C3 C4 C5 C6 -158.8(2)
C19 C4 C5 C1 -159.8(2)
C18 C4 C5 C1 75.9(2)
C3 C4 C5 C1 -40.4(2)
C6 C7 C8 C14 -58.1(3)
C6 C7 C8 C9 70.3(3)
C6 C7 C8 C15 -170.1(2)
C7 C8 C9 C11 166.4(2)
C14 C8 C9 C11 -62.0(2)
C15 C8 C9 C11 47.8(2)
C7 C8 C9 C10 -65.7(3)
C14 C8 C9 C10 65.9(3)
C15 C8 C9 C10 175.7(2)
C2 C1 C10 O5 -62.0(2)
C5 C1 C10 O5 170.1(2)
C2 C1 C10 C20 49.7(3)
C5 C1 C10 C20 -78.2(3)
C2 C1 C10 C9 174.7(2)
C5 C1 C10 C9 46.8(3)
C11 C9 C10 O5 31.0(3)
C8 C9 C10 O5 -97.3(3)
C11 C9 C10 C20 -80.6(2)
C8 C9 C10 C20 151.1(2)
C11 C9 C10 C1 150.5(2)
C8 C9 C10 C1 22.3(3)
C8 C9 C11 C12 45.9(3)
C10 C9 C11 C12 -89.1(2)
C9 C11 C12 C13 -44.8(3)
C11 C12 C13 C14 57.9(3)
C11 C12 C13 C16 -55.1(3)
C12 C13 C14 O6 174.38(19)
C16 C13 C14 O6 -66.7(2)
C12 C13 C14 C8 -69.4(2)
C16 C13 C14 C8 49.5(2)
C7 C8 C14 O6 -38.8(3)
C9 C8 C14 O6 -169.56(19)
C15 C8 C14 O6 76.2(2)
C7 C8 C14 C13 -156.7(2)
C9 C8 C14 C13 72.5(2)
C15 C8 C14 C13 -41.8(2)
C7 C8 C15 C16 141.3(2)
C14 C8 C15 C16 19.7(2)
C9 C8 C15 C16 -95.2(2)
C12 C13 C16 O7 -162.8(2)
C14 C13 C16 O7 80.0(2)
C12 C13 C16 C17 -46.4(3)
C14 C13 C16 C17 -163.6(2)
C12 C13 C16 C15 81.1(2)
C14 C13 C16 C15 -36.1(2)
C8 C15 C16 O7 -105.7(2)
C8 C15 C16 C17 136.9(2)
C8 C15 C16 C13 9.9(3)
